data_7202366
loop_
_publ_author_name
'Du, Jian-Long'
'Hu, Tong-Liang'
'Zhang, Shu-Ming'
'Zeng, Yong-Fei'
'Bu, Xian-He'

_publ_section_title
;
 Tuning silver(I) coordination architectures by ligands design: from
 dinuclear, trinuclear, to 1D and 3D frameworks
;
_journal_issue 12
_journal_name_full CrystEngComm
_journal_page_first 1866
_journal_paper_doi 10.1039/b810773d
_journal_volume 10
_journal_year 2008
_chemical_formula_moiety 'C12 H12 Ag N6, N O3'
_chemical_formula_sum 'C12 H12 Ag N7 O3'
_chemical_formula_weight 410.16
_chemical_name_systematic
;
?
;
_space_group_IT_number 2
_symmetry_cell_setting triclinic
_symmetry_space_group_name_Hall '-P 1'
_symmetry_space_group_name_H-M 'P -1'
_atom_sites_solution_hydrogens geom
_atom_sites_solution_primary direct
_atom_sites_solution_secondary difmap
_audit_creation_method SHELXL-97
_cell_angle_alpha 84.31(3)
_cell_angle_beta 87.70(3)
_cell_angle_gamma 81.05(3)
_cell_formula_units_Z 1
_cell_length_a 4.4484(9)
_cell_length_b 7.2739(15)
_cell_length_c 12.024(2)
_cell_measurement_reflns_used 3588
_cell_measurement_temperature 293(2)
_cell_measurement_theta_max 27.4
_cell_measurement_theta_min 3.2
_cell_volume 382.31(13)
_computing_cell_refinement 'Bruker XSCANS'
_computing_data_collection 'Bruker XSCANS'
_computing_data_reduction 'Bruker SHELXTL'
_computing_molecular_graphics 'Bruker SHELXTL'
_computing_publication_material 'Bruker SHELXTL'
_computing_structure_refinement 'SHELXL-97 (Sheldrick, 1997)'
_computing_structure_solution 'SHELXS-97 (Sheldrick, 1990)'
_diffrn_ambient_temperature 293(2)
_diffrn_measured_fraction_theta_full 0.992
_diffrn_measured_fraction_theta_max 0.992
_diffrn_measurement_device_type 'Bruker P4'
_diffrn_measurement_method '\w scans'
_diffrn_radiation_monochromator graphite
_diffrn_radiation_source 'fine-focus sealed tube'
_diffrn_radiation_type MoK\a
_diffrn_radiation_wavelength 0.71073
_diffrn_reflns_av_R_equivalents 0.0233
_diffrn_reflns_av_sigmaI/netI 0.0310
_diffrn_reflns_limit_h_max 5
_diffrn_reflns_limit_h_min -5
_diffrn_reflns_limit_k_max 9
_diffrn_reflns_limit_k_min -9
_diffrn_reflns_limit_l_max 15
_diffrn_reflns_limit_l_min -15
_diffrn_reflns_number 3989
_diffrn_reflns_theta_full 27.38
_diffrn_reflns_theta_max 27.38
_diffrn_reflns_theta_min 3.18
_exptl_absorpt_coefficient_mu 1.345
_exptl_absorpt_correction_T_max 0.8136
_exptl_absorpt_correction_T_min 0.7473
_exptl_absorpt_correction_type multi-scan
_exptl_absorpt_process_details SADABS
_exptl_crystal_colour colorless
_exptl_crystal_density_diffrn 1.781
_exptl_crystal_density_method 'not measured'
_exptl_crystal_description block
_exptl_crystal_F_000 204
_exptl_crystal_size_max 0.23
_exptl_crystal_size_mid 0.20
_exptl_crystal_size_min 0.16
_refine_diff_density_max 0.529
_refine_diff_density_min -0.378
_refine_diff_density_rms 0.066
_refine_ls_extinction_method none
_refine_ls_goodness_of_fit_ref 1.089
_refine_ls_hydrogen_treatment constr
_refine_ls_matrix_type full
_refine_ls_number_parameters 112
_refine_ls_number_reflns 1727
_refine_ls_number_restraints 0
_refine_ls_restrained_S_all 1.089
_refine_ls_R_factor_all 0.0613
_refine_ls_R_factor_gt 0.0423
_refine_ls_shift/su_max 0.000
_refine_ls_shift/su_mean 0.000
_refine_ls_structure_factor_coef Fsqd
_refine_ls_weighting_details 'calc w=1/[\s^2^(Fo^2^)+(0.0439P)^2^+0.1781P] where P=(Fo^2^+2Fc^2^)/3'
_refine_ls_weighting_scheme calc
_refine_ls_wR_factor_gt 0.0895
_refine_ls_wR_factor_ref 0.0965
_reflns_number_gt 1354
_reflns_number_total 1727
_reflns_threshold_expression >2sigma(I)
_cod_data_source_file b810773d.txt
_cod_data_source_block 3
_cod_depositor_comments
;
The following automatic conversions were performed:
'_symmetry_cell_setting' value 'Triclinic' changed to 'triclinic'
according to '/home/saulius/struct/CIF-dictionaries/cif_core.dic'
dictionary named 'cif_core.dic' version 2.4.1 from 2010-06-29.

Automatic conversion script
Id: cif_fix_enum 1527 2010-12-29 10:47:43Z saulius 
;
_cod_original_sg_symbol_H-M P-1
_cod_database_code 7202366

loop_
_symmetry_equiv_pos_as_xyz
'x, y, z'
'-x, -y, -z'

loop_
_atom_site_label
_atom_site_type_symbol
_atom_site_fract_x
_atom_site_fract_y
_atom_site_fract_z
_atom_site_U_iso_or_equiv
_atom_site_adp_type
_atom_site_occupancy
_atom_site_symmetry_multiplicity
_atom_site_calc_flag
_atom_site_refinement_flags
_atom_site_disorder_assembly
_atom_site_disorder_group
Ag1 Ag 1.0000 0.5000 0.5000 0.0773(2) Uani 1 2 d S . .
C1 C 0.5132(7) 0.6952(5) 0.3309(3) 0.0459(8) Uani 1 1 d . . .
H1 H 0.4995 0.8080 0.3625 0.055 Uiso 1 1 calc R . .
C2 C 0.6312(10) 0.4168(6) 0.2951(4) 0.0690(11) Uani 1 1 d . . .
H2 H 0.7240 0.2927 0.2999 0.083 Uiso 1 1 calc R . .
C3 C 0.1539(7) 0.8042(5) 0.1721(3) 0.0532(8) Uani 1 1 d . . .
H3A H 0.0371 0.8938 0.2179 0.064 Uiso 1 1 calc R . .
H3B H 0.0122 0.7400 0.1373 0.064 Uiso 1 1 calc R . .
C4 C 0.3308(7) 0.9069(5) 0.0819(3) 0.0450(8) Uani 1 1 d . . .
C5 C 0.3866(8) 1.0860(5) 0.0937(3) 0.0520(8) Uani 1 1 d . . .
H5 H 0.3106 1.1452 0.1563 0.062 Uiso 1 1 calc R . .
C6 C 0.4444(8) 0.8226(5) -0.0126(3) 0.0511(8) Uani 1 1 d . . .
H6 H 0.4070 0.7028 -0.0218 0.061 Uiso 1 1 calc R . .
N1 N 0.6890(6) 0.5387(4) 0.3666(2) 0.0538(7) Uani 1 1 d . . .
N2 N 0.4339(8) 0.4882(5) 0.2187(3) 0.0683(9) Uani 1 1 d . . .
N3 N 0.3590(6) 0.6678(4) 0.2432(2) 0.0450(6) Uani 1 1 d . . .
N4 N 0.0000 0.0000 0.5000 0.0816(17) Uani 1 2 d S . .
O1 O 0.0607(14) 0.0604(14) 0.5756(8) 0.170(4) Uani 0.75 1 d P . .
O2 O 0.142(2) 0.1057(13) 0.4364(11) 0.221(6) Uani 0.75 1 d P . .

loop_
_atom_site_aniso_label
_atom_site_aniso_U_11
_atom_site_aniso_U_22
_atom_site_aniso_U_33
_atom_site_aniso_U_23
_atom_site_aniso_U_13
_atom_site_aniso_U_12
Ag1 0.0497(3) 0.1286(5) 0.0451(3) 0.0305(2) -0.01025(17) -0.0092(2)
N3 0.0417(14) 0.0514(17) 0.0405(14) 0.0043(12) -0.0037(11) -0.0073(12)
N1 0.0502(16) 0.0625(19) 0.0434(16) 0.0108(15) -0.0043(13) -0.0016(14)
C5 0.0531(19) 0.060(2) 0.0407(17) -0.0044(16) -0.0051(15) -0.0008(16)
C6 0.055(2) 0.053(2) 0.0446(18) -0.0016(16) -0.0075(15) -0.0060(16)
C4 0.0347(15) 0.058(2) 0.0382(16) 0.0051(15) -0.0112(12) 0.0008(14)
C3 0.0382(16) 0.070(2) 0.0472(18) 0.0083(17) -0.0070(14) -0.0010(15)
C1 0.0441(17) 0.054(2) 0.0389(16) 0.0023(15) -0.0023(14) -0.0087(15)
N2 0.083(2) 0.058(2) 0.063(2) -0.0101(17) -0.0167(18) -0.0036(17)
C2 0.080(3) 0.055(2) 0.066(3) 0.003(2) -0.011(2) 0.003(2)
O1 0.097(4) 0.262(10) 0.176(7) -0.179(8) -0.030(4) 0.002(5)
N4 0.109(5) 0.053(3) 0.070(4) -0.002(4) -0.017(4) 0.026(3)
O2 0.226(11) 0.147(7) 0.232(12) 0.077(8) 0.046(9) 0.077(7)

loop_
_atom_type_symbol
_atom_type_description
_atom_type_scat_dispersion_real
_atom_type_scat_dispersion_imag
_atom_type_scat_source
C C 0.0033 0.0016 'International Tables Vol C Tables 4.2.6.8 and 6.1.1.4'
H H 0.0000 0.0000 'International Tables Vol C Tables 4.2.6.8 and 6.1.1.4'
Ag Ag -0.8971 1.1015 'International Tables Vol C Tables 4.2.6.8 and 6.1.1.4'
N N 0.0061 0.0033 'International Tables Vol C Tables 4.2.6.8 and 6.1.1.4'
O O 0.0106 0.0060 'International Tables Vol C Tables 4.2.6.8 and 6.1.1.4'

loop_
_geom_angle_atom_site_label_1
_geom_angle_atom_site_label_2
_geom_angle_atom_site_label_3
_geom_angle
_geom_angle_site_symmetry_1
_geom_angle_site_symmetry_3
_geom_angle_publ_flag
N1 Ag1 N1 180.000(1) 2_766 . ?
C1 N3 N2 109.7(3) . . ?
C1 N3 C3 129.0(3) . . ?
N2 N3 C3 121.1(3) . . ?
C1 N1 C2 103.1(3) . . ?
C1 N1 Ag1 127.0(3) . . ?
C2 N1 Ag1 129.9(2) . . ?
C4 C5 C6 120.3(3) . 2_675 ?
C4 C5 H5 119.8 . . ?
C6 C5 H5 119.8 2_675 . ?
C4 C6 C5 121.0(3) . 2_675 ?
C4 C6 H6 119.5 . . ?
C5 C6 H6 119.5 2_675 . ?
C6 C4 C5 118.6(3) . . ?
C6 C4 C3 120.9(3) . . ?
C5 C4 C3 120.5(3) . . ?
N3 C3 C4 111.2(3) . . ?
N3 C3 H3A 109.4 . . ?
C4 C3 H3A 109.4 . . ?
N3 C3 H3B 109.4 . . ?
C4 C3 H3B 109.4 . . ?
H3A C3 H3B 108.0 . . ?
N1 C1 N3 109.9(3) . . ?
N1 C1 H1 125.0 . . ?
N3 C1 H1 125.0 . . ?
C2 N2 N3 102.8(3) . . ?
N2 C2 N1 114.4(4) . . ?
N2 C2 H2 122.8 . . ?
N1 C2 H2 122.8 . . ?
N4 O1 O2 49.9(5) . 2_556 ?
O1 N4 O1 180.000(2) . 2_556 ?
O1 N4 O2 87.5(6) . 2_556 ?
O1 N4 O2 92.5(6) 2_556 2_556 ?
O1 N4 O2 92.5(6) . . ?
O1 N4 O2 87.5(6) 2_556 . ?
O2 N4 O2 180.0(10) 2_556 . ?

loop_
_geom_bond_atom_site_label_1
_geom_bond_atom_site_label_2
_geom_bond_distance
_geom_bond_site_symmetry_2
_geom_bond_publ_flag
Ag1 N1 2.129(3) 2_766 ?
Ag1 N1 2.129(3) . ?
N3 C1 1.329(4) . ?
N3 N2 1.356(4) . ?
N3 C3 1.470(4) . ?
N1 C1 1.321(4) . ?
N1 C2 1.353(5) . ?
C5 C4 1.385(5) . ?
C5 C6 1.388(5) 2_675 ?
C5 H5 0.9300 . ?
C6 C4 1.385(5) . ?
C6 C5 1.388(5) 2_675 ?
C6 H6 0.9300 . ?
C4 C3 1.519(5) . ?
C3 H3A 0.9700 . ?
C3 H3B 0.9700 . ?
C1 H1 0.9300 . ?
N2 C2 1.309(5) . ?
C2 H2 0.9300 . ?
O1 N4 1.108(6) . ?
O1 O2 1.635(12) 2_556 ?
N4 O1 1.108(6) 2_556 ?
N4 O2 1.252(11) 2_556 ?
N4 O2 1.252(11) . ?
O2 O1 1.635(12) 2_556 ?

loop_
_geom_torsion_atom_site_label_1
_geom_torsion_atom_site_label_2
_geom_torsion_atom_site_label_3
_geom_torsion_atom_site_label_4
_geom_torsion
_geom_torsion_site_symmetry_1
_geom_torsion_site_symmetry_2
_geom_torsion_site_symmetry_3
_geom_torsion_site_symmetry_4
_geom_torsion_publ_flag
C5 C6 C4 C5 0.6(5) 2_675 . . . ?
C5 C6 C4 C3 -178.2(3) 2_675 . . . ?
C6 C5 C4 C6 -0.6(5) 2_675 . . . ?
C6 C5 C4 C3 178.2(3) 2_675 . . . ?
C1 N3 C3 C4 83.4(4) . . . . ?
N2 N3 C3 C4 -91.2(4) . . . . ?
C6 C4 C3 N3 77.7(4) . . . . ?
C5 C4 C3 N3 -101.0(4) . . . . ?
C2 N1 C1 N3 0.1(4) . . . . ?
Ag1 N1 C1 N3 177.45(19) . . . . ?
N2 N3 C1 N1 -0.3(4) . . . . ?
C3 N3 C1 N1 -175.4(3) . . . . ?
C1 N3 N2 C2 0.4(4) . . . . ?
C3 N3 N2 C2 175.9(3) . . . . ?
N3 N2 C2 N1 -0.3(5) . . . . ?
C1 N1 C2 N2 0.1(5) . . . . ?
Ag1 N1 C2 N2 -177.1(3) . . . . ?
O2 O1 N4 O2 180.0 2_556 . . . ?
O1 N4 O2 O1 180.0 . . . 2_556 ?
